data_7716167
loop_
_publ_author_name
'Karmakar, Himadri'
'Kumar, Gobbilla Sai'
'Pal, Kuntal'
'Chandrasekhar, Vadapalli'
'Panda, Tarun K.'

_publ_section_title
;
 Tri-coordinated zinc alkyl complexes with <i>N</i>^<i>S</i>/<i>Se</i>
 coordination of imino-phosphanamidinate chalcogenide ligands as
 precursors for efficient hydroboration of nitriles and esters.
;
_journal_issue 25
_journal_name_full 'Dalton transactions (Cambridge, England : 2003)'
_journal_page_first 10592
_journal_page_last 10602
_journal_paper_doi 10.1039/d4dt00840e
_journal_volume 53
_journal_year 2024
_chemical_formula_moiety 'C47 H63 N4 P S Zn, 1(C7 H8)'
_chemical_formula_sum 'C54 H71 N4 P S Zn'
_chemical_formula_weight 904.54
_space_group_crystal_system triclinic
_space_group_IT_number 2
_space_group_name_Hall '-P 1'
_space_group_name_H-M_alt 'P -1'
_atom_sites_solution_hydrogens geom
_atom_sites_solution_primary iterative
_audit_creation_date 2024-03-19
_audit_creation_method
;
Olex2 1.3-alpha
(compiled 2020.11.12 svn.r5f609507 for OlexSys, GUI svn.r6408)
;
_audit_update_record
;
2024-03-20 deposited with the CCDC.	2024-05-22 downloaded from the CCDC.
;
_cell_angle_alpha 94.294(2)
_cell_angle_beta 97.700(2)
_cell_angle_gamma 109.859(2)
_cell_formula_units_Z 2
_cell_length_a 9.4591(2)
_cell_length_b 13.2462(3)
_cell_length_c 22.8703(6)
_cell_measurement_reflns_used 18586
_cell_measurement_temperature 100
_cell_measurement_theta_max 28.9710
_cell_measurement_theta_min 2.8410
_cell_volume 2648.49(12)
_computing_cell_refinement 'CrysAlisPro 1.171.39.29d (Rigaku OD, 2017)'
_computing_data_collection 'CrysAlisPro 1.171.39.29d (Rigaku OD, 2017)'
_computing_data_reduction 'CrysAlisPro 1.171.39.29d (Rigaku OD, 2017)'
_computing_molecular_graphics 'Olex2 1.3-alpha (Dolomanov et al., 2009)'
_computing_publication_material 'Olex2 1.3-alpha (Dolomanov et al., 2009)'
_computing_structure_refinement 'XL  (Sheldrick, 2008)'
_computing_structure_solution 'olex2.solve 1.3-alpha (Bourhis et al., 2015)'
_diffrn_ambient_environment N~2~
_diffrn_ambient_temperature 100
_diffrn_detector 'CCD plate'
_diffrn_measured_fraction_theta_full 0.998
_diffrn_measured_fraction_theta_max 0.899
_diffrn_measurement_details
;
List of Runs (angles in degrees, time in seconds):

  # Type    Start    End  Width  t~exp~   \w     \q     \k     \f   Frames
#--------------------------------------------------------------------------
  1  \w     59.00  84.00   0.50   13.07    --   10.80  79.00  31.00   50
  2  \w    -33.00  -8.00   0.50   13.07    --   10.80 -79.00 -92.00   50
  3  \w    -52.00  -9.00   0.50   13.07    --  -11.40 -79.00 -92.00   86
  4  \w     50.00  95.00   0.50   13.07    --   10.80  77.00-120.00   90
  5  \w     49.00 100.00   0.50   13.07    --   10.80  77.00-180.00  102
  6  \w     26.00  51.00   0.50   13.07    --   10.80 -38.00 120.00   50
  7  \w    -79.00  20.00   0.50   13.07    --   10.80 -38.00 120.00  198
  8  \w    -59.00  26.00   0.50   13.07    --  -11.40 -82.00 -30.00  170
  9  \w    -64.00   1.00   0.50   13.07    --  -11.40 -82.00   0.00  130
 10  \w    -19.00   8.00   0.50   13.07    --  -11.40 -38.00  60.00   54
 11  \w    -64.00   2.00   0.50   13.07    --  -11.40 -82.00-150.00  132
 12  \w   -101.00 -49.00   0.50   13.07    --  -11.40 -38.00  60.00  104
 13  \w    -53.00  31.00   0.50   13.07    --  -11.40  38.00-180.00  168
 14  \w    -44.00 -19.00   0.50   13.07    --  -11.40 -82.00  90.00   50
;
_diffrn_measurement_device 'four-circle diffractometer'
_diffrn_measurement_device_type 'XtaLAB AFC12 (RINC): Kappa single'
_diffrn_measurement_method '\w scans'
_diffrn_orient_matrix_type 'CrysAlisPro convention (1999,Acta A55,543-557)'
_diffrn_orient_matrix_UB_11 -0.0424552000
_diffrn_orient_matrix_UB_12 -0.0420091000
_diffrn_orient_matrix_UB_13 -0.0233898000
_diffrn_orient_matrix_UB_21 0.0319954000
_diffrn_orient_matrix_UB_22 -0.0355512000
_diffrn_orient_matrix_UB_23 0.0135616000
_diffrn_orient_matrix_UB_31 -0.0609866000
_diffrn_orient_matrix_UB_32 -0.0163633000
_diffrn_orient_matrix_UB_33 0.0162809000
_diffrn_radiation_monochromator graphite
_diffrn_radiation_probe x-ray
_diffrn_radiation_type 'Mo K\a'
_diffrn_radiation_wavelength 0.71073
_diffrn_reflns_av_R_equivalents 0.0515
_diffrn_reflns_av_unetI/netI 0.0497
_diffrn_reflns_Laue_measured_fraction_full 0.998
_diffrn_reflns_Laue_measured_fraction_max 0.899
_diffrn_reflns_limit_h_max 13
_diffrn_reflns_limit_h_min -10
_diffrn_reflns_limit_k_max 17
_diffrn_reflns_limit_k_min -18
_diffrn_reflns_limit_l_max 32
_diffrn_reflns_limit_l_min -31
_diffrn_reflns_number 54508
_diffrn_reflns_point_group_measured_fraction_full 0.998
_diffrn_reflns_point_group_measured_fraction_max 0.899
_diffrn_reflns_theta_full 25.242
_diffrn_reflns_theta_max 30.584
_diffrn_reflns_theta_min 2.428
_diffrn_source 'fine-focus sealed X-ray tube'
_diffrn_source_type 'Enhance (Mo) X-ray Source'
_exptl_absorpt_coefficient_mu 0.570
_exptl_absorpt_correction_T_max 1.00000
_exptl_absorpt_correction_T_min 0.90382
_exptl_absorpt_correction_type multi-scan
_exptl_absorpt_process_details
;
CrysAlisPro 1.171.39.29d (Rigaku Oxford Diffraction, 2017)
Empirical absorption correction using spherical harmonics,
 implemented in SCALE3 ABSPACK scaling algorithm.
;
_exptl_crystal_colour colourless
_exptl_crystal_colour_primary colourless
_exptl_crystal_density_diffrn 1.134
_exptl_crystal_description block
_exptl_crystal_F_000 968
_exptl_crystal_size_max 0.20
_exptl_crystal_size_mid 0.18
_exptl_crystal_size_min 0.12
_refine_diff_density_max 1.401
_refine_diff_density_min -0.368
_refine_diff_density_rms 0.066
_refine_ls_extinction_method none
_refine_ls_goodness_of_fit_ref 1.056
_refine_ls_hydrogen_treatment constr
_refine_ls_matrix_type full
_refine_ls_number_parameters 557
_refine_ls_number_reflns 14650
_refine_ls_number_restraints 21
_refine_ls_restrained_S_all 1.055
_refine_ls_R_factor_all 0.0933
_refine_ls_R_factor_gt 0.0676
_refine_ls_shift/su_max 0.001
_refine_ls_shift/su_mean 0.000
_refine_ls_structure_factor_coef Fsqd
_refine_ls_weighting_details 'w=1/[\s^2^(Fo^2^)+(0.0749P)^2^+2.0532P] where P=(Fo^2^+2Fc^2^)/3'
_refine_ls_weighting_scheme calc
_refine_ls_wR_factor_gt 0.1648
_refine_ls_wR_factor_ref 0.1764
_reflns_Friedel_coverage 0.000
_reflns_number_gt 10496
_reflns_number_total 14650
_reflns_threshold_expression 'I > 2\s(I)'
_cod_data_source_file d4dt00840e2.cif
_cod_data_source_block aj2209
_cod_depositor_comments 'Adding full bibliography for 7716164--7716167.cif.'
_cod_original_cell_volume 2648.49(11)
_cod_database_code 7716167
_shelx_shelxl_version_number 2016/6
_chemical_oxdiff_formula CHNPSZn
_shelx_space_group_comment
;
The symmetry employed for this shelxl refinement is uniquely defined
by the following loop, which should always be used as a source of
symmetry information in preference to the above space-group names.
They are only intended as comments.
;
_reflns_odcompleteness_completeness 99.83
_reflns_odcompleteness_iscentric 1
_reflns_odcompleteness_theta 28.22
_olex2_refinement_description
;
1. Fixed Uiso
 At 1.2 times of:
  All C(H) groups, All C(H,H) groups
 At 1.5 times of:
  All C(H,H,H) groups
2. Restrained distances
 C51-C52 \\sim C51A-C52A
 with sigma of 0.02
 C54-C50A \\sim C54A-C50B
 with sigma of 0.04
 C52-C54 \\sim C52A-C54A
 with sigma of 0.04
 C51-C54 \\sim C51A-C54A
 with sigma of 0.02
 C51-C50A \\sim C51A-C50B
 with sigma of 0.02
 C52-C50A \\sim C52A-C50B
 with sigma of 0.04
 C48-C50A \\sim C48A-C50B
 with sigma of 0.04
 C52-C53 \\sim C52A-C53A
 with sigma of 0.02
 C52-C48 \\sim C52A-C48A
 with sigma of 0.04
 C48-C53 \\sim C48A-C53A
 with sigma of 0.02
 C48-C49A \\sim C48A-C49B
 with sigma of 0.02
 C50A-C49A \\sim C50B-C49B
 with sigma of 0.02
 C53-C49A \\sim C53A-C49B
 with sigma of 0.04
 C51-C53 \\sim C51A-C53A
 with sigma of 0.04
 C51-C49A \\sim C51A-C49B
 with sigma of 0.04
3. Restrained planarity
 C48A, C53A, C52A, C51A, C49B, C50B
 with sigma of 0.1
 C51, C52, C48, C53, C50A, C49A
 with sigma of 0.1
4. Uiso/Uaniso restraints and constraints
Uanis(C51) = Uanis(C52) = Uanis(C48) = Uanis(C53) = Uanis(C50A) = Uanis(C49A) =
Uanis(C48A) = Uanis(C53A) = Uanis(C52A) = Uanis(C51A) = Uanis(C49B) =
Uanis(C50B)
Uanis(C54A) = Uanis(C54)
5. Others
 Sof(C48A)=Sof(H48A)=Sof(C53A)=Sof(H53A)=Sof(C52A)=Sof(H52A)=Sof(C51A)=
 Sof(C54A)=Sof(H54D)=Sof(H54E)=Sof(H54F)=Sof(C49B)=Sof(H49B)=Sof(C50B)=
 Sof(H50B)=1-FVAR(1)
 Sof(C51)=Sof(C52)=Sof(H52)=Sof(C54)=Sof(H54A)=Sof(H54B)=Sof(H54C)=Sof(C48)=
 Sof(H48)=Sof(C53)=Sof(H53)=Sof(C50A)=Sof(H50A)=Sof(C49A)=Sof(H49A)=FVAR(1)
6.a Ternary CH refined with riding coordinates:
 C12(H12), C39(H39), C9(H9), C27(H27), C24(H24), C36(H36)
6.b Secondary CH2 refined with riding coordinates:
 C1(H1A,H1B)
6.c Aromatic/amide H refined with riding coordinates:
 C16(H16), C17(H17), C32(H32), C34(H34), C47(H47), C33(H33), C22(H22),
 C43(H43), C20(H20), C5(H5), C21(H21), C46(H46), C7(H7), C6(H6), C45(H45),
 C44(H44), C52(H52), C48(H48), C53(H53), C50A(H50A), C49A(H49A), C48A(H48A),
 C53A(H53A), C52A(H52A), C49B(H49B), C50B(H50B)
6.d Idealised Me refined as rotating group:
 C14(H14A,H14B,H14C), C10(H10A,H10B,H10C), C13(H13A,H13B,H13C), C40(H40A,H40B,
 H40C), C41(H41A,H41B,H41C), C29(H29A,H29B,H29C), C11(H11A,H11B,H11C), C37(H37A,
 H37B,H37C), C38(H38A,H38B,H38C), C25(H25A,H25B,H25C), C28(H28A,H28B,H28C),
 C2(H2A,H2B,H2C), C54(H54A,H54B,H54C), C54A(H54D,H54E,H54F), C26(H26A,H26B,H26C)
;
_smtbx_masks_void_probe_radius 1.2
_smtbx_masks_void_truncation_radius 1.2
_olex2_submission_special_instructions 'No special instructions were received'
_oxdiff_exptl_absorpt_empirical_details
;
Empirical correction (ABSPACK) includes:
- Absorption correction using spherical harmonics
- Frame scaling
;
_oxdiff_exptl_absorpt_empirical_full_max 1.192
_oxdiff_exptl_absorpt_empirical_full_min 0.862

loop_
_space_group_symop_operation_xyz
'x, y, z'
'-x, -y, -z'

loop_
_atom_site_label
_atom_site_type_symbol
_atom_site_fract_x
_atom_site_fract_y
_atom_site_fract_z
_atom_site_U_iso_or_equiv
_atom_site_adp_type
_atom_site_occupancy
_atom_site_site_symmetry_order
_atom_site_calc_flag
_atom_site_refinement_flags_posn
_atom_site_refinement_flags_adp
_atom_site_refinement_flags_occupancy
_atom_site_disorder_assembly
_atom_site_disorder_group
Zn1 Zn 0.58842(4) 0.70942(3) 0.75551(2) 0.04756(12) Uani 1 1 d . . . . .
P1 P 0.31685(7) 0.54984(5) 0.76576(3) 0.02857(13) Uani 1 1 d . . . . .
S1 S 0.51932(7) 0.56225(5) 0.81369(3) 0.04233(17) Uani 1 1 d . . . . .
N2 N 0.2342(2) 0.43287(15) 0.72564(9) 0.0318(4) Uani 1 1 d . . . . .
N3 N 0.2757(2) 0.27557(16) 0.68810(9) 0.0340(4) Uani 1 1 d . . . . .
N1 N 0.3670(2) 0.65163(15) 0.72791(9) 0.0327(4) Uani 1 1 d . . . . .
N4 N 0.2551(2) 0.28750(16) 0.78207(9) 0.0345(4) Uani 1 1 d . . . . .
C15 C 0.2544(3) 0.34142(18) 0.73289(10) 0.0296(5) Uani 1 1 d . . . . .
C42 C 0.1853(3) 0.57136(19) 0.81204(12) 0.0373(5) Uani 1 1 d . . . . .
C3 C 0.2703(3) 0.70336(19) 0.69911(12) 0.0350(5) Uani 1 1 d . . . . .
C12 C 0.2100(3) 0.5698(2) 0.60479(12) 0.0436(6) Uani 1 1 d . . . . .
H12 H 0.273966 0.540681 0.630574 0.052 Uiso 1 1 calc R U . . .
C30 C 0.2183(3) 0.31413(19) 0.83930(11) 0.0364(5) Uani 1 1 d . . . . .
C35 C 0.3300(3) 0.3365(2) 0.88990(12) 0.0423(6) Uani 1 1 d . . . . .
C8 C 0.1942(3) 0.6643(2) 0.64057(12) 0.0410(6) Uani 1 1 d . . . . .
C18 C 0.2705(3) 0.2900(2) 0.62592(11) 0.0347(5) Uani 1 1 d . . . . .
C16 C 0.2912(3) 0.1844(2) 0.70986(12) 0.0431(6) Uani 1 1 d . . . . .
H16 H 0.307144 0.128170 0.688163 0.052 Uiso 1 1 calc R U . . .
C31 C 0.0667(3) 0.3069(2) 0.84201(13) 0.0435(6) Uani 1 1 d . . . . .
C19 C 0.1377(3) 0.2267(2) 0.58629(12) 0.0397(6) Uani 1 1 d . . . . .
C23 C 0.4001(3) 0.3582(2) 0.60738(12) 0.0409(6) Uani 1 1 d . . . . .
C4 C 0.2609(3) 0.7979(2) 0.72893(13) 0.0418(6) Uani 1 1 d . . . . .
C17 C 0.2793(3) 0.1912(2) 0.76686(12) 0.0430(6) Uani 1 1 d . . . . .
H17 H 0.285818 0.140798 0.792320 0.052 Uiso 1 1 calc R U . . .
C32 C 0.0358(4) 0.3326(3) 0.89774(15) 0.0552(8) Uani 1 1 d . . . . .
H32 H -0.061481 0.331648 0.901122 0.066 Uiso 1 1 calc R U . . .
C39 C 0.4878(3) 0.3306(2) 0.88913(13) 0.0465(6) Uani 1 1 d . . . . .
H39 H 0.507811 0.332680 0.848208 0.056 Uiso 1 1 calc R U . . .
C9 C 0.3509(3) 0.8505(2) 0.78958(14) 0.0471(7) Uani 1 1 d . . . . .
H9 H 0.392065 0.798806 0.807067 0.057 Uiso 1 1 calc R U . . .
C34 C 0.2885(4) 0.3591(3) 0.94420(14) 0.0556(8) Uani 1 1 d . . . . .
H34 H 0.360044 0.374307 0.978822 0.067 Uiso 1 1 calc R U . . .
C47 C 0.0427(3) 0.5656(2) 0.78420(15) 0.0505(7) Uani 1 1 d . . . . .
H47 H 0.013810 0.546461 0.743248 0.061 Uiso 1 1 calc R U . . .
C27 C 0.5473(3) 0.4198(3) 0.65033(14) 0.0512(7) Uani 1 1 d . . . . .
H27 H 0.522756 0.423466 0.690543 0.061 Uiso 1 1 calc R U . . .
C33 C 0.1452(4) 0.3594(3) 0.94806(15) 0.0616(9) Uani 1 1 d . . . . .
H33 H 0.121982 0.377820 0.984701 0.074 Uiso 1 1 calc R U . . .
C22 C 0.3920(4) 0.3619(3) 0.54630(14) 0.0517(7) Uani 1 1 d . . . . .
H22 H 0.475869 0.407118 0.532295 0.062 Uiso 1 1 calc R U . . .
C24 C -0.0025(3) 0.1520(2) 0.60684(14) 0.0490(7) Uani 1 1 d . . . . .
H24 H 0.025902 0.147138 0.649067 0.059 Uiso 1 1 calc R U . . .
C43 C 0.2265(4) 0.5997(2) 0.87294(14) 0.0528(7) Uani 1 1 d . . . . .
H43 H 0.322303 0.604027 0.891706 0.063 Uiso 1 1 calc R U . . .
C20 C 0.1391(4) 0.2345(3) 0.52615(13) 0.0494(7) Uani 1 1 d . . . . .
H20 H 0.052876 0.193739 0.498632 0.059 Uiso 1 1 calc R U . . .
C5 C 0.1668(4) 0.8465(3) 0.69902(16) 0.0564(8) Uani 1 1 d . . . . .
H5 H 0.157324 0.907799 0.718162 0.068 Uiso 1 1 calc R U . . .
C14 C 0.2902(5) 0.6071(3) 0.55214(16) 0.0642(9) Uani 1 1 d . . . . .
H14A H 0.231999 0.639182 0.527171 0.096 Uiso 1 1 calc R U . . .
H14B H 0.298757 0.545950 0.529559 0.096 Uiso 1 1 calc R U . . .
H14C H 0.390224 0.659422 0.566698 0.096 Uiso 1 1 calc R U . . .
C21 C 0.2648(4) 0.3011(3) 0.50634(13) 0.0549(8) Uani 1 1 d . . . . .
H21 H 0.263313 0.304762 0.465828 0.066 Uiso 1 1 calc R U . . .
C10 C 0.2552(4) 0.8796(3) 0.83205(16) 0.0628(9) Uani 1 1 d . . . . .
H10A H 0.217492 0.933021 0.816980 0.094 Uiso 1 1 calc R U . . .
H10B H 0.317003 0.908122 0.870538 0.094 Uiso 1 1 calc R U . . .
H10C H 0.170822 0.815969 0.835350 0.094 Uiso 1 1 calc R U . . .
C36 C -0.0594(3) 0.2658(3) 0.78821(15) 0.0538(7) Uani 1 1 d . . . . .
H36 H -0.021372 0.302581 0.754823 0.065 Uiso 1 1 calc R U . . .
C13 C 0.0567(4) 0.4802(3) 0.58365(17) 0.0659(9) Uani 1 1 d . . . . .
H13A H 0.012153 0.454235 0.617446 0.099 Uiso 1 1 calc R U . . .
H13B H 0.070549 0.421905 0.560452 0.099 Uiso 1 1 calc R U . . .
H13C H -0.009697 0.507811 0.559697 0.099 Uiso 1 1 calc R U . . .
C46 C -0.0573(4) 0.5887(3) 0.8184(2) 0.0701(10) Uani 1 1 d . . . . .
H46 H -0.152837 0.585314 0.799815 0.084 Uiso 1 1 calc R U . . .
C7 C 0.1024(4) 0.7169(3) 0.61332(15) 0.0560(8) Uani 1 1 d . . . . .
H7 H 0.049826 0.690677 0.574760 0.067 Uiso 1 1 calc R U . . .
C1 C 0.7756(4) 0.8199(3) 0.74398(18) 0.0665(9) Uani 1 1 d . . . . .
H1A H 0.805127 0.878610 0.776325 0.080 Uiso 1 1 calc R U . . .
H1B H 0.855593 0.789267 0.746336 0.080 Uiso 1 1 calc R U . . .
C6 C 0.0885(4) 0.8066(3) 0.64255(16) 0.0626(9) Uani 1 1 d . . . . .
H6 H 0.026072 0.840105 0.624000 0.075 Uiso 1 1 calc R U . . .
C40 C 0.4915(4) 0.2223(3) 0.90918(16) 0.0634(9) Uani 1 1 d . . . . .
H40A H 0.472383 0.219052 0.949307 0.095 Uiso 1 1 calc R U . . .
H40B H 0.589872 0.217644 0.907266 0.095 Uiso 1 1 calc R U . . .
H40C H 0.414433 0.163054 0.883400 0.095 Uiso 1 1 calc R U . . .
C41 C 0.6152(4) 0.4237(3) 0.92909(15) 0.0618(8) Uani 1 1 d . . . . .
H41A H 0.605372 0.491195 0.920894 0.093 Uiso 1 1 calc R U . . .
H41B H 0.712327 0.423038 0.921459 0.093 Uiso 1 1 calc R U . . .
H41C H 0.608139 0.415175 0.970041 0.093 Uiso 1 1 calc R U . . .
C45 C -0.0166(5) 0.6162(3) 0.8784(2) 0.0764(12) Uani 1 1 d . . . . .
H45 H -0.084202 0.631284 0.900562 0.092 Uiso 1 1 calc R U . . .
C29 C 0.6263(4) 0.5344(3) 0.6379(2) 0.0736(10) Uani 1 1 d . . . . .
H29A H 0.656301 0.532649 0.599427 0.110 Uiso 1 1 calc R U . . .
H29B H 0.715050 0.569633 0.667741 0.110 Uiso 1 1 calc R U . . .
H29C H 0.557676 0.573596 0.638498 0.110 Uiso 1 1 calc R U . . .
C44 C 0.1253(6) 0.6218(3) 0.90629(18) 0.0745(11) Uani 1 1 d . . . . .
H44 H 0.153116 0.640274 0.947314 0.089 Uiso 1 1 calc R U . . .
C11 C 0.4865(4) 0.9517(3) 0.78419(19) 0.0703(10) Uani 1 1 d . . . . .
H11A H 0.550091 0.931991 0.759597 0.105 Uiso 1 1 calc R U . . .
H11B H 0.544692 0.982926 0.823006 0.105 Uiso 1 1 calc R U . . .
H11C H 0.449514 1.003481 0.766585 0.105 Uiso 1 1 calc R U . . .
C37 C -0.2042(4) 0.2869(4) 0.7972(2) 0.0802(11) Uani 1 1 d . . . . .
H37A H -0.248121 0.246772 0.827601 0.120 Uiso 1 1 calc R U . . .
H37B H -0.275983 0.264353 0.760615 0.120 Uiso 1 1 calc R U . . .
H37C H -0.179836 0.362763 0.808947 0.120 Uiso 1 1 calc R U . . .
C38 C -0.1016(4) 0.1438(3) 0.77087(19) 0.0737(10) Uani 1 1 d . . . . .
H38A H -0.012236 0.128954 0.764024 0.110 Uiso 1 1 calc R U . . .
H38B H -0.176701 0.120140 0.735251 0.110 Uiso 1 1 calc R U . . .
H38C H -0.142396 0.105801 0.802484 0.110 Uiso 1 1 calc R U . . .
C25 C -0.0566(6) 0.0379(3) 0.5734(2) 0.0893(14) Uani 1 1 d . . . . .
H25A H -0.095406 0.039062 0.532534 0.134 Uiso 1 1 calc R U . . .
H25B H -0.135838 -0.009454 0.591178 0.134 Uiso 1 1 calc R U . . .
H25C H 0.027328 0.012441 0.575386 0.134 Uiso 1 1 calc R U . . .
C28 C 0.6549(5) 0.3565(4) 0.6488(2) 0.0932(15) Uani 1 1 d . . . . .
H28A H 0.604026 0.283898 0.656531 0.140 Uiso 1 1 calc R U . . .
H28B H 0.743999 0.390984 0.678603 0.140 Uiso 1 1 calc R U . . .
H28C H 0.684411 0.354765 0.610278 0.140 Uiso 1 1 calc R U . . .
C2 C 0.7661(6) 0.8657(4) 0.6863(2) 0.0888(13) Uani 1 1 d . . . . .
H2A H 0.747143 0.809794 0.653879 0.133 Uiso 1 1 calc R U . . .
H2B H 0.860550 0.923015 0.685406 0.133 Uiso 1 1 calc R U . . .
H2C H 0.684432 0.893604 0.682572 0.133 Uiso 1 1 calc R U . . .
C51 C 0.9074(15) 0.9940(9) 0.9245(7) 0.0861(7) Uani 0.530(10) 1 d D . P A 1
C52 C 0.8085(12) 1.0434(9) 0.9392(5) 0.0861(7) Uani 0.530(10) 1 d D . P A 1
H52 H 0.842696 1.118605 0.944943 0.103 Uiso 0.530(10) 1 calc R U P A 1
C54 C 1.066(4) 1.057(2) 0.916(3) 0.107(5) Uani 0.530(10) 1 d D . P A 1
H54A H 1.068111 1.061006 0.874204 0.160 Uiso 0.530(10) 1 calc R U P A 1
H54B H 1.133982 1.021225 0.930926 0.160 Uiso 0.530(10) 1 calc R U P A 1
H54C H 1.098731 1.128592 0.936833 0.160 Uiso 0.530(10) 1 calc R U P A 1
C48 C 0.6092(12) 0.8746(10) 0.9359(5) 0.0861(7) Uani 0.530(10) 1 d D . P A 1
H48 H 0.510446 0.832859 0.939828 0.103 Uiso 0.530(10) 1 calc R U P A 1
C53 C 0.6565(12) 0.9850(9) 0.9461(5) 0.0861(7) Uani 0.530(10) 1 d D . P A 1
H53 H 0.592182 1.020132 0.957032 0.103 Uiso 0.530(10) 1 calc R U P A 1
C50A C 0.8570(13) 0.8815(8) 0.9148(5) 0.0861(7) Uani 0.530(10) 1 d D . P A 1
H50A H 0.921663 0.845652 0.905274 0.103 Uiso 0.530(10) 1 calc R U P A 1
C49A C 0.7077(14) 0.8248(8) 0.9199(4) 0.0861(7) Uani 0.530(10) 1 d D . P A 1
H49A H 0.671800 0.749725 0.912112 0.103 Uiso 0.530(10) 1 calc R U P A 1
C48A C 0.5992(13) 0.9143(11) 0.9516(5) 0.0861(7) Uani 0.470(10) 1 d D . P A 2
H48A H 0.499849 0.890096 0.959234 0.103 Uiso 0.470(10) 1 calc R U P A 2
C53A C 0.6880(13) 1.0233(10) 0.9663(5) 0.0861(7) Uani 0.470(10) 1 d D . P A 2
H53A H 0.650920 1.072008 0.984555 0.103 Uiso 0.470(10) 1 calc R U P A 2
C52A C 0.8343(14) 1.0566(10) 0.9526(5) 0.0861(7) Uani 0.470(10) 1 d D . P A 2
H52A H 0.895712 1.129020 0.963247 0.103 Uiso 0.470(10) 1 calc R U P A 2
C51A C 0.8942(17) 0.9885(11) 0.9240(9) 0.0861(7) Uani 0.470(10) 1 d D . P A 2
C54A C 1.051(4) 1.031(3) 0.909(4) 0.107(5) Uani 0.470(10) 1 d D . P A 2
H54D H 1.071222 0.973359 0.888082 0.160 Uiso 0.470(10) 1 calc R U P A 2
H54E H 1.123681 1.057956 0.945575 0.160 Uiso 0.470(10) 1 calc R U P A 2
H54F H 1.058680 1.087966 0.885296 0.160 Uiso 0.470(10) 1 calc R U P A 2
C49B C 0.6545(16) 0.8415(9) 0.9261(5) 0.0861(7) Uani 0.470(10) 1 d D . P A 2
H49B H 0.597143 0.767841 0.919380 0.103 Uiso 0.470(10) 1 calc R U P A 2
C50B C 0.7980(15) 0.8809(9) 0.9107(5) 0.0861(7) Uani 0.470(10) 1 d D . P A 2
H50B H 0.832003 0.832663 0.890253 0.103 Uiso 0.470(10) 1 calc R U P A 2
C26 C -0.1310(5) 0.1948(4) 0.6012(3) 0.1099(19) Uani 1 1 d . . . . .
H26A H -0.157441 0.204237 0.560481 0.165 Uiso 1 1 calc R U . . .
H26B H -0.099783 0.263117 0.625832 0.165 Uiso 1 1 calc R U . . .
H26C H -0.217915 0.144358 0.613651 0.165 Uiso 1 1 calc R U . . .

loop_
_atom_site_aniso_label
_atom_site_aniso_U_11
_atom_site_aniso_U_22
_atom_site_aniso_U_33
_atom_site_aniso_U_23
_atom_site_aniso_U_13
_atom_site_aniso_U_12
Zn1 0.03029(17) 0.03807(18) 0.0743(3) 0.01524(15) 0.01314(15) 0.00887(13)
P1 0.0269(3) 0.0242(3) 0.0378(3) 0.0075(2) 0.0082(2) 0.0112(2)
S1 0.0315(3) 0.0364(3) 0.0588(4) 0.0137(3) 0.0000(3) 0.0129(3)
N2 0.0329(10) 0.0260(9) 0.0389(11) 0.0076(8) 0.0074(8) 0.0121(8)
N3 0.0402(11) 0.0304(10) 0.0369(11) 0.0059(8) 0.0096(8) 0.0180(9)
N1 0.0299(10) 0.0266(9) 0.0458(12) 0.0107(8) 0.0106(8) 0.0125(8)
N4 0.0440(12) 0.0262(9) 0.0363(11) 0.0068(8) 0.0103(9) 0.0141(9)
C15 0.0296(11) 0.0280(11) 0.0316(12) 0.0037(9) 0.0077(9) 0.0099(9)
C42 0.0377(13) 0.0286(11) 0.0495(15) 0.0081(10) 0.0178(11) 0.0123(10)
C3 0.0338(12) 0.0305(11) 0.0497(15) 0.0166(10) 0.0153(10) 0.0174(10)
C12 0.0505(16) 0.0400(14) 0.0461(15) 0.0130(11) 0.0070(12) 0.0225(12)
C30 0.0502(15) 0.0255(11) 0.0351(13) 0.0076(9) 0.0152(11) 0.0118(10)
C35 0.0560(16) 0.0329(12) 0.0390(14) 0.0076(10) 0.0133(12) 0.0145(12)
C8 0.0424(14) 0.0416(14) 0.0495(15) 0.0155(12) 0.0120(11) 0.0249(12)
C18 0.0419(13) 0.0338(12) 0.0370(13) 0.0054(10) 0.0110(10) 0.0226(11)
C16 0.0615(17) 0.0306(12) 0.0450(15) 0.0060(11) 0.0096(12) 0.0256(12)
C31 0.0498(16) 0.0314(12) 0.0492(16) 0.0107(11) 0.0173(12) 0.0097(11)
C19 0.0442(14) 0.0391(13) 0.0417(14) 0.0049(11) 0.0076(11) 0.0222(12)
C23 0.0450(14) 0.0397(13) 0.0475(15) 0.0099(11) 0.0165(12) 0.0230(12)
C4 0.0461(15) 0.0345(13) 0.0547(16) 0.0138(11) 0.0179(12) 0.0218(12)
C17 0.0610(17) 0.0311(12) 0.0430(15) 0.0076(11) 0.0089(12) 0.0234(12)
C32 0.0555(18) 0.0495(17) 0.066(2) 0.0105(15) 0.0315(16) 0.0165(14)
C39 0.0539(17) 0.0457(15) 0.0431(15) 0.0108(12) 0.0089(12) 0.0202(13)
C9 0.0547(17) 0.0334(13) 0.0612(18) 0.0080(12) 0.0158(14) 0.0229(12)
C34 0.071(2) 0.0552(18) 0.0398(16) 0.0039(13) 0.0109(14) 0.0207(16)
C47 0.0410(15) 0.0499(16) 0.0673(19) 0.0098(14) 0.0199(13) 0.0202(13)
C27 0.0439(16) 0.0559(17) 0.0531(17) 0.0095(14) 0.0150(13) 0.0139(14)
C33 0.082(2) 0.060(2) 0.0452(18) 0.0046(15) 0.0300(17) 0.0218(18)
C22 0.0609(19) 0.0532(17) 0.0535(18) 0.0178(14) 0.0283(15) 0.0268(15)
C24 0.0424(15) 0.0501(16) 0.0519(17) 0.0041(13) 0.0065(12) 0.0141(13)
C43 0.068(2) 0.0464(16) 0.0507(17) 0.0088(13) 0.0217(15) 0.0241(15)
C20 0.0614(19) 0.0499(16) 0.0400(15) 0.0040(12) 0.0016(13) 0.0266(15)
C5 0.068(2) 0.0462(16) 0.075(2) 0.0163(15) 0.0211(17) 0.0404(16)
C14 0.080(2) 0.061(2) 0.066(2) 0.0186(17) 0.0289(18) 0.0341(19)
C21 0.082(2) 0.0604(19) 0.0364(15) 0.0139(14) 0.0179(15) 0.0378(18)
C10 0.076(2) 0.0510(18) 0.069(2) 0.0043(16) 0.0258(18) 0.0265(17)
C36 0.0434(16) 0.0551(18) 0.0605(19) 0.0174(15) 0.0175(13) 0.0092(14)
C13 0.065(2) 0.0535(19) 0.073(2) 0.0080(17) 0.0059(17) 0.0161(17)
C46 0.0491(18) 0.068(2) 0.113(3) 0.024(2) 0.042(2) 0.0320(17)
C7 0.065(2) 0.0623(19) 0.0559(18) 0.0165(15) 0.0060(15) 0.0413(17)
C1 0.0433(17) 0.057(2) 0.094(3) 0.0265(18) 0.0192(17) 0.0058(15)
C6 0.074(2) 0.066(2) 0.074(2) 0.0256(17) 0.0149(18) 0.0528(19)
C40 0.075(2) 0.062(2) 0.065(2) 0.0219(17) 0.0126(17) 0.0360(18)
C41 0.062(2) 0.062(2) 0.0550(19) 0.0095(16) -0.0013(15) 0.0168(17)
C45 0.086(3) 0.066(2) 0.102(3) 0.022(2) 0.066(3) 0.037(2)
C29 0.058(2) 0.055(2) 0.105(3) 0.017(2) 0.015(2) 0.0139(17)
C44 0.109(3) 0.066(2) 0.064(2) 0.0099(18) 0.045(2) 0.039(2)
C11 0.062(2) 0.0514(19) 0.090(3) 0.0027(18) 0.0200(19) 0.0095(17)
C37 0.053(2) 0.085(3) 0.104(3) 0.024(2) 0.019(2) 0.021(2)
C38 0.060(2) 0.060(2) 0.082(3) -0.0013(19) 0.0111(18) -0.0003(17)
C25 0.111(4) 0.046(2) 0.105(3) 0.016(2) 0.041(3) 0.011(2)
C28 0.065(3) 0.073(3) 0.141(4) 0.016(3) -0.012(3) 0.033(2)
C2 0.099(3) 0.076(3) 0.112(3) 0.039(3) 0.055(3) 0.039(3)
C51 0.099(2) 0.0773(16) 0.0804(16) 0.0205(13) 0.0158(15) 0.0270(15)
C52 0.099(2) 0.0773(16) 0.0804(16) 0.0205(13) 0.0158(15) 0.0270(15)
C54 0.111(7) 0.108(12) 0.122(16) 0.044(16) 0.046(11) 0.048(8)
C48 0.099(2) 0.0773(16) 0.0804(16) 0.0205(13) 0.0158(15) 0.0270(15)
C53 0.099(2) 0.0773(16) 0.0804(16) 0.0205(13) 0.0158(15) 0.0270(15)
C50A 0.099(2) 0.0773(16) 0.0804(16) 0.0205(13) 0.0158(15) 0.0270(15)
C49A 0.099(2) 0.0773(16) 0.0804(16) 0.0205(13) 0.0158(15) 0.0270(15)
C48A 0.099(2) 0.0773(16) 0.0804(16) 0.0205(13) 0.0158(15) 0.0270(15)
C53A 0.099(2) 0.0773(16) 0.0804(16) 0.0205(13) 0.0158(15) 0.0270(15)
C52A 0.099(2) 0.0773(16) 0.0804(16) 0.0205(13) 0.0158(15) 0.0270(15)
C51A 0.099(2) 0.0773(16) 0.0804(16) 0.0205(13) 0.0158(15) 0.0270(15)
C54A 0.111(7) 0.108(12) 0.122(16) 0.044(16) 0.046(11) 0.048(8)
C49B 0.099(2) 0.0773(16) 0.0804(16) 0.0205(13) 0.0158(15) 0.0270(15)
C50B 0.099(2) 0.0773(16) 0.0804(16) 0.0205(13) 0.0158(15) 0.0270(15)
C26 0.054(2) 0.073(3) 0.222(6) 0.048(3) 0.055(3) 0.028(2)

loop_
_atom_type_symbol
_atom_type_description
_atom_type_scat_dispersion_real
_atom_type_scat_dispersion_imag
_atom_type_scat_source
C C 0.0033 0.0016 'International Tables Vol C Tables 4.2.6.8 and 6.1.1.4'
H H 0.0000 0.0000 'International Tables Vol C Tables 4.2.6.8 and 6.1.1.4'
N N 0.0061 0.0033 'International Tables Vol C Tables 4.2.6.8 and 6.1.1.4'
P P 0.1023 0.0942 'International Tables Vol C Tables 4.2.6.8 and 6.1.1.4'
S S 0.1246 0.1234 'International Tables Vol C Tables 4.2.6.8 and 6.1.1.4'
Zn Zn 0.2839 1.4301 'International Tables Vol C Tables 4.2.6.8 and 6.1.1.4'

loop_
_geom_angle_atom_site_label_1
_geom_angle_atom_site_label_2
_geom_angle_atom_site_label_3
_geom_angle
_geom_angle_site_symmetry_1
_geom_angle_site_symmetry_3
_geom_angle_publ_flag
S1 Zn1 P1 45.40(2) . . ?
N1 Zn1 P1 35.25(6) . . ?
N1 Zn1 S1 80.63(6) . . ?
C1 Zn1 P1 177.09(12) . . ?
C1 Zn1 S1 136.66(11) . . ?
C1 Zn1 N1 142.66(13) . . ?
S1 P1 Zn1 57.58(2) . . ?
N2 P1 Zn1 127.74(8) . . ?
N2 P1 S1 111.80(8) . . ?
N2 P1 N1 114.64(11) . . ?
N2 P1 C42 108.18(11) . . ?
N1 P1 Zn1 44.18(7) . . ?
N1 P1 S1 101.74(8) . . ?
N1 P1 C42 107.72(11) . . ?
C42 P1 Zn1 123.33(8) . . ?
C42 P1 S1 112.69(10) . . ?
P1 S1 Zn1 77.03(3) . . ?
C15 N2 P1 128.91(18) . . ?
C15 N3 C18 127.33(19) . . ?
C15 N3 C16 109.8(2) . . ?
C16 N3 C18 122.6(2) . . ?
P1 N1 Zn1 100.58(10) . . ?
C3 N1 Zn1 129.28(16) . . ?
C3 N1 P1 127.19(16) . . ?
C15 N4 C30 127.9(2) . . ?
C15 N4 C17 109.3(2) . . ?
C17 N4 C30 122.4(2) . . ?
N2 C15 N3 124.0(2) . . ?
N2 C15 N4 131.1(2) . . ?
N3 C15 N4 104.90(19) . . ?
C47 C42 P1 118.1(2) . . ?
C43 C42 P1 122.1(2) . . ?
C43 C42 C47 119.7(3) . . ?
C8 C3 N1 120.0(2) . . ?
C8 C3 C4 120.4(2) . . ?
C4 C3 N1 119.5(2) . . ?
C8 C12 H12 107.9 . . ?
C8 C12 C14 110.4(2) . . ?
C8 C12 C13 111.6(3) . . ?
C14 C12 H12 107.9 . . ?
C13 C12 H12 107.9 . . ?
C13 C12 C14 110.9(3) . . ?
C35 C30 N4 118.6(2) . . ?
C35 C30 C31 122.9(2) . . ?
C31 C30 N4 118.3(2) . . ?
C30 C35 C39 124.0(2) . . ?
C34 C35 C30 116.7(3) . . ?
C34 C35 C39 119.2(3) . . ?
C3 C8 C12 122.9(2) . . ?
C7 C8 C3 118.9(3) . . ?
C7 C8 C12 118.2(3) . . ?
C19 C18 N3 117.5(2) . . ?
C23 C18 N3 119.2(2) . . ?
C23 C18 C19 123.0(2) . . ?
N3 C16 H16 125.9 . . ?
C17 C16 N3 108.1(2) . . ?
C17 C16 H16 125.9 . . ?
C30 C31 C36 122.4(3) . . ?
C32 C31 C30 116.5(3) . . ?
C32 C31 C36 120.9(3) . . ?
C18 C19 C24 122.7(2) . . ?
C20 C19 C18 116.9(3) . . ?
C20 C19 C24 120.4(3) . . ?
C18 C23 C27 122.5(2) . . ?
C22 C23 C18 116.5(3) . . ?
C22 C23 C27 120.9(3) . . ?
C3 C4 C9 123.4(2) . . ?
C5 C4 C3 117.7(3) . . ?
C5 C4 C9 118.9(2) . . ?
N4 C17 H17 126.1 . . ?
C16 C17 N4 107.9(2) . . ?
C16 C17 H17 126.1 . . ?
C31 C32 H32 119.1 . . ?
C33 C32 C31 121.8(3) . . ?
C33 C32 H32 119.1 . . ?
C35 C39 H39 108.4 . . ?
C35 C39 C40 109.6(3) . . ?
C35 C39 C41 113.3(3) . . ?
C40 C39 H39 108.4 . . ?
C41 C39 H39 108.4 . . ?
C41 C39 C40 108.6(3) . . ?
C4 C9 H9 107.6 . . ?
C4 C9 C10 113.4(3) . . ?
C4 C9 C11 110.4(3) . . ?
C10 C9 H9 107.6 . . ?
C10 C9 C11 109.9(3) . . ?
C11 C9 H9 107.6 . . ?
C35 C34 H34 119.1 . . ?
C33 C34 C35 121.9(3) . . ?
C33 C34 H34 119.1 . . ?
C42 C47 H47 120.3 . . ?
C42 C47 C46 119.3(3) . . ?
C46 C47 H47 120.3 . . ?
C23 C27 H27 108.0 . . ?
C23 C27 C28 108.8(3) . . ?
C29 C27 C23 113.9(3) . . ?
C29 C27 H27 108.0 . . ?
C29 C27 C28 109.9(3) . . ?
C28 C27 H27 108.0 . . ?
C32 C33 H33 120.0 . . ?
C34 C33 C32 120.0(3) . . ?
C34 C33 H33 120.0 . . ?
C23 C22 H22 118.9 . . ?
C21 C22 C23 122.1(3) . . ?
C21 C22 H22 118.9 . . ?
C19 C24 H24 107.7 . . ?
C19 C24 C25 111.7(3) . . ?
C25 C24 H24 107.7 . . ?
C26 C24 C19 112.2(3) . . ?
C26 C24 H24 107.7 . . ?
C26 C24 C25 109.8(4) . . ?
C42 C43 H43 119.9 . . ?
C42 C43 C44 120.2(3) . . ?
C44 C43 H43 119.9 . . ?
C19 C20 H20 119.2 . . ?
C21 C20 C19 121.5(3) . . ?
C21 C20 H20 119.2 . . ?
C4 C5 H5 119.0 . . ?
C6 C5 C4 122.0(3) . . ?
C6 C5 H5 119.0 . . ?
C12 C14 H14A 109.5 . . ?
C12 C14 H14B 109.5 . . ?
C12 C14 H14C 109.5 . . ?
H14A C14 H14B 109.5 . . ?
H14A C14 H14C 109.5 . . ?
H14B C14 H14C 109.5 . . ?
C22 C21 C20 119.9(3) . . ?
C22 C21 H21 120.1 . . ?
C20 C21 H21 120.1 . . ?
C9 C10 H10A 109.5 . . ?
C9 C10 H10B 109.5 . . ?
C9 C10 H10C 109.5 . . ?
H10A C10 H10B 109.5 . . ?
H10A C10 H10C 109.5 . . ?
H10B C10 H10C 109.5 . . ?
C31 C36 H36 108.0 . . ?
C31 C36 C37 113.7(3) . . ?
C31 C36 C38 110.7(3) . . ?
C37 C36 H36 108.0 . . ?
C37 C36 C38 108.2(3) . . ?
C38 C36 H36 108.0 . . ?
C12 C13 H13A 109.5 . . ?
C12 C13 H13B 109.5 . . ?
C12 C13 H13C 109.5 . . ?
H13A C13 H13B 109.5 . . ?
H13A C13 H13C 109.5 . . ?
H13B C13 H13C 109.5 . . ?
C47 C46 H46 119.6 . . ?
C45 C46 C47 120.9(4) . . ?
C45 C46 H46 119.6 . . ?
C8 C7 H7 119.4 . . ?
C6 C7 C8 121.1(3) . . ?
C6 C7 H7 119.4 . . ?
Zn1 C1 H1A 108.6 . . ?
Zn1 C1 H1B 108.6 . . ?
H1A C1 H1B 107.5 . . ?
C2 C1 Zn1 114.9(3) . . ?
C2 C1 H1A 108.6 . . ?
C2 C1 H1B 108.6 . . ?
C5 C6 C7 119.8(3) . . ?
C5 C6 H6 120.1 . . ?
C7 C6 H6 120.1 . . ?
C39 C40 H40A 109.5 . . ?
C39 C40 H40B 109.5 . . ?
C39 C40 H40C 109.5 . . ?
H40A C40 H40B 109.5 . . ?
H40A C40 H40C 109.5 . . ?
H40B C40 H40C 109.5 . . ?
C39 C41 H41A 109.5 . . ?
C39 C41 H41B 109.5 . . ?
C39 C41 H41C 109.5 . . ?
H41A C41 H41B 109.5 . . ?
H41A C41 H41C 109.5 . . ?
H41B C41 H41C 109.5 . . ?
C46 C45 H45 120.0 . . ?
C46 C45 C44 120.0(3) . . ?
C44 C45 H45 120.0 . . ?
C27 C29 H29A 109.5 . . ?
C27 C29 H29B 109.5 . . ?
C27 C29 H29C 109.5 . . ?
H29A C29 H29B 109.5 . . ?
H29A C29 H29C 109.5 . . ?
H29B C29 H29C 109.5 . . ?
C43 C44 H44 120.0 . . ?
C45 C44 C43 119.9(4) . . ?
C45 C44 H44 120.0 . . ?
C9 C11 H11A 109.5 . . ?
C9 C11 H11B 109.5 . . ?
C9 C11 H11C 109.5 . . ?
H11A C11 H11B 109.5 . . ?
H11A C11 H11C 109.5 . . ?
H11B C11 H11C 109.5 . . ?
C36 C37 H37A 109.5 . . ?
C36 C37 H37B 109.5 . . ?
C36 C37 H37C 109.5 . . ?
H37A C37 H37B 109.5 . . ?
H37A C37 H37C 109.5 . . ?
H37B C37 H37C 109.5 . . ?
C36 C38 H38A 109.5 . . ?
C36 C38 H38B 109.5 . . ?
C36 C38 H38C 109.5 . . ?
H38A C38 H38B 109.5 . . ?
H38A C38 H38C 109.5 . . ?
H38B C38 H38C 109.5 . . ?
C24 C25 H25A 109.5 . . ?
C24 C25 H25B 109.5 . . ?
C24 C25 H25C 109.5 . . ?
H25A C25 H25B 109.5 . . ?
H25A C25 H25C 109.5 . . ?
H25B C25 H25C 109.5 . . ?
C27 C28 H28A 109.5 . . ?
C27 C28 H28B 109.5 . . ?
C27 C28 H28C 109.5 . . ?
H28A C28 H28B 109.5 . . ?
H28A C28 H28C 109.5 . . ?
H28B C28 H28C 109.5 . . ?
C1 C2 H2A 109.5 . . ?
C1 C2 H2B 109.5 . . ?
C1 C2 H2C 109.5 . . ?
H2A C2 H2B 109.5 . . ?
H2A C2 H2C 109.5 . . ?
H2B C2 H2C 109.5 . . ?
C52 C51 C54 122.4(14) . . ?
C52 C51 C50A 119.1(10) . . ?
C50A C51 C54 118.4(13) . . ?
C51 C52 H52 118.5 . . ?
C51 C52 C53 123.1(10) . . ?
C53 C52 H52 118.5 . . ?
C51 C54 H54A 109.5 . . ?
C51 C54 H54B 109.5 . . ?
C51 C54 H54C 109.5 . . ?
H54A C54 H54B 109.5 . . ?
H54A C54 H54C 109.5 . . ?
H54B C54 H54C 109.5 . . ?
C53 C48 H48 119.9 . . ?
C53 C48 C49A 120.2(9) . . ?
C49A C48 H48 119.9 . . ?
C52 C53 H53 121.6 . . ?
C48 C53 C52 116.8(9) . . ?
C48 C53 H53 121.6 . . ?
C51 C50A H50A 121.1 . . ?
C49A C50A C51 117.7(9) . . ?
C49A C50A H50A 121.1 . . ?
C48 C49A C50A 123.1(9) . . ?
C48 C49A H49A 118.5 . . ?
C50A C49A H49A 118.5 . . ?
C53A C48A H48A 119.1 . . ?
C49B C48A H48A 119.1 . . ?
C49B C48A C53A 121.7(10) . . ?
C48A C53A H53A 121.4 . . ?
C48A C53A C52A 117.2(10) . . ?
C52A C53A H53A 121.4 . . ?
C53A C52A H52A 118.0 . . ?
C51A C52A C53A 124.0(11) . . ?
C51A C52A H52A 118.0 . . ?
C52A C51A C54A 120.9(15) . . ?
C52A C51A C50B 115.1(11) . . ?
C50B C51A C54A 124.0(15) . . ?
C51A C54A H54D 109.5 . . ?
C51A C54A H54E 109.5 . . ?
C51A C54A H54F 109.5 . . ?
H54D C54A H54E 109.5 . . ?
H54D C54A H54F 109.5 . . ?
H54E C54A H54F 109.5 . . ?
C48A C49B H49B 121.0 . . ?
C48A C49B C50B 118.0(10) . . ?
C50B C49B H49B 121.0 . . ?
C51A C50B H50B 118.1 . . ?
C49B C50B C51A 123.7(11) . . ?
C49B C50B H50B 118.1 . . ?
C24 C26 H26A 109.5 . . ?
C24 C26 H26B 109.5 . . ?
C24 C26 H26C 109.5 . . ?
H26A C26 H26B 109.5 . . ?
H26A C26 H26C 109.5 . . ?
H26B C26 H26C 109.5 . . ?

loop_
_geom_bond_atom_site_label_1
_geom_bond_atom_site_label_2
_geom_bond_distance
_geom_bond_site_symmetry_2
_geom_bond_publ_flag
Zn1 P1 2.7691(7) . ?
Zn1 S1 2.3986(8) . ?
Zn1 N1 1.963(2) . ?
Zn1 C1 1.942(3) . ?
P1 S1 2.0232(8) . ?
P1 N2 1.620(2) . ?
P1 N1 1.626(2) . ?
P1 C42 1.817(3) . ?
N2 C15 1.308(3) . ?
N3 C15 1.375(3) . ?
N3 C18 1.446(3) . ?
N3 C16 1.385(3) . ?
N1 C3 1.440(3) . ?
N4 C15 1.377(3) . ?
N4 C30 1.448(3) . ?
N4 C17 1.398(3) . ?
C42 C47 1.386(4) . ?
C42 C43 1.382(4) . ?
C3 C8 1.401(4) . ?
C3 C4 1.417(4) . ?
C12 H12 0.9800 . ?
C12 C8 1.505(4) . ?
C12 C14 1.532(4) . ?
C12 C13 1.518(4) . ?
C30 C35 1.397(4) . ?
C30 C31 1.414(4) . ?
C35 C39 1.523(4) . ?
C35 C34 1.393(4) . ?
C8 C7 1.400(4) . ?
C18 C19 1.403(4) . ?
C18 C23 1.394(4) . ?
C16 H16 0.9300 . ?
C16 C17 1.322(4) . ?
C31 C32 1.388(4) . ?
C31 C36 1.516(4) . ?
C19 C24 1.518(4) . ?
C19 C20 1.388(4) . ?
C23 C27 1.520(4) . ?
C23 C22 1.394(4) . ?
C4 C9 1.507(4) . ?
C4 C5 1.402(4) . ?
C17 H17 0.9300 . ?
C32 H32 0.9300 . ?
C32 C33 1.375(5) . ?
C39 H39 0.9800 . ?
C39 C40 1.549(4) . ?
C39 C41 1.528(4) . ?
C9 H9 0.9800 . ?
C9 C10 1.526(4) . ?
C9 C11 1.535(5) . ?
C34 H34 0.9300 . ?
C34 C33 1.372(5) . ?
C47 H47 0.9300 . ?
C47 C46 1.400(4) . ?
C27 H27 0.9800 . ?
C27 C29 1.516(5) . ?
C27 C28 1.524(5) . ?
C33 H33 0.9300 . ?
C22 H22 0.9300 . ?
C22 C21 1.367(5) . ?
C24 H24 0.9800 . ?
C24 C25 1.525(5) . ?
C24 C26 1.500(5) . ?
C43 H43 0.9300 . ?
C43 C44 1.392(5) . ?
C20 H20 0.9300 . ?
C20 C21 1.374(5) . ?
C5 H5 0.9300 . ?
C5 C6 1.368(5) . ?
C14 H14A 0.9600 . ?
C14 H14B 0.9600 . ?
C14 H14C 0.9600 . ?
C21 H21 0.9300 . ?
C10 H10A 0.9600 . ?
C10 H10B 0.9600 . ?
C10 H10C 0.9600 . ?
C36 H36 0.9800 . ?
C36 C37 1.524(5) . ?
C36 C38 1.534(5) . ?
C13 H13A 0.9600 . ?
C13 H13B 0.9600 . ?
C13 H13C 0.9600 . ?
C46 H46 0.9300 . ?
C46 C45 1.361(6) . ?
C7 H7 0.9300 . ?
C7 C6 1.373(5) . ?
C1 H1A 0.9700 . ?
C1 H1B 0.9700 . ?
C1 C2 1.497(6) . ?
C6 H6 0.9300 . ?
C40 H40A 0.9600 . ?
C40 H40B 0.9600 . ?
C40 H40C 0.9600 . ?
C41 H41A 0.9600 . ?
C41 H41B 0.9600 . ?
C41 H41C 0.9600 . ?
C45 H45 0.9300 . ?
C45 C44 1.383(6) . ?
C29 H29A 0.9600 . ?
C29 H29B 0.9600 . ?
C29 H29C 0.9600 . ?
C44 H44 0.9300 . ?
C11 H11A 0.9600 . ?
C11 H11B 0.9600 . ?
C11 H11C 0.9600 . ?
C37 H37A 0.9600 . ?
C37 H37B 0.9600 . ?
C37 H37C 0.9600 . ?
C38 H38A 0.9600 . ?
C38 H38B 0.9600 . ?
C38 H38C 0.9600 . ?
C25 H25A 0.9600 . ?
C25 H25B 0.9600 . ?
C25 H25C 0.9600 . ?
C28 H28A 0.9600 . ?
C28 H28B 0.9600 . ?
C28 H28C 0.9600 . ?
C2 H2A 0.9600 . ?
C2 H2B 0.9600 . ?
C2 H2C 0.9600 . ?
C51 C52 1.372(11) . ?
C51 C54 1.499(12) . ?
C51 C50A 1.392(11) . ?
C52 H52 0.9300 . ?
C52 C53 1.419(11) . ?
C54 H54A 0.9600 . ?
C54 H54B 0.9600 . ?
C54 H54C 0.9600 . ?
C48 H48 0.9300 . ?
C48 C53 1.367(12) . ?
C48 C49A 1.382(12) . ?
C53 H53 0.9300 . ?
C50A H50A 0.9300 . ?
C50A C49A 1.381(12) . ?
C49A H49A 0.9300 . ?
C48A H48A 0.9300 . ?
C48A C53A 1.389(13) . ?
C48A C49B 1.373(12) . ?
C53A H53A 0.9300 . ?
C53A C52A 1.389(12) . ?
C52A H52A 0.9300 . ?
C52A C51A 1.387(12) . ?
C51A C54A 1.488(12) . ?
C51A C50B 1.390(12) . ?
C54A H54D 0.9600 . ?
C54A H54E 0.9600 . ?
C54A H54F 0.9600 . ?
C49B H49B 0.9300 . ?
C49B C50B 1.384(13) . ?
C50B H50B 0.9300 . ?
C26 H26A 0.9600 . ?
C26 H26B 0.9600 . ?
C26 H26C 0.9600 . ?

loop_
_geom_torsion_atom_site_label_1
_geom_torsion_atom_site_label_2
_geom_torsion_atom_site_label_3
_geom_torsion_atom_site_label_4
_geom_torsion
_geom_torsion_site_symmetry_1
_geom_torsion_site_symmetry_2
_geom_torsion_site_symmetry_3
_geom_torsion_site_symmetry_4
_geom_torsion_publ_flag
Zn1 P1 N2 C15 87.3(2) . . . . ?
Zn1 P1 N1 C3 -161.8(3) . . . . ?
Zn1 P1 C42 C47 114.5(2) . . . . ?
Zn1 P1 C42 C43 -61.4(2) . . . . ?
Zn1 N1 C3 C8 115.2(2) . . . . ?
Zn1 N1 C3 C4 -60.6(3) . . . . ?
P1 N2 C15 N3 -132.1(2) . . . . ?
P1 N2 C15 N4 50.2(4) . . . . ?
P1 N1 C3 C8 -88.1(3) . . . . ?
P1 N1 C3 C4 96.1(3) . . . . ?
P1 C42 C47 C46 -175.9(2) . . . . ?
P1 C42 C43 C44 176.1(3) . . . . ?
S1 P1 N2 C15 22.2(2) . . . . ?
S1 P1 N1 Zn1 1.23(9) . . . . ?
S1 P1 N1 C3 -160.6(2) . . . . ?
S1 P1 C42 C47 179.61(19) . . . . ?
S1 P1 C42 C43 3.8(2) . . . . ?
N2 P1 N1 Zn1 -119.61(10) . . . . ?
N2 P1 N1 C3 78.5(2) . . . . ?
N2 P1 C42 C47 -56.3(2) . . . . ?
N2 P1 C42 C43 127.9(2) . . . . ?
N3 C18 C19 C24 5.0(4) . . . . ?
N3 C18 C19 C20 -174.6(2) . . . . ?
N3 C18 C23 C27 -0.9(4) . . . . ?
N3 C18 C23 C22 174.9(2) . . . . ?
N3 C16 C17 N4 0.3(3) . . . . ?
N1 P1 N2 C15 137.3(2) . . . . ?
N1 P1 C42 C47 68.2(2) . . . . ?
N1 P1 C42 C43 -107.7(2) . . . . ?
N1 C3 C8 C12 -0.9(4) . . . . ?
N1 C3 C8 C7 -179.2(3) . . . . ?
N1 C3 C4 C9 1.7(4) . . . . ?
N1 C3 C4 C5 179.2(2) . . . . ?
N4 C30 C35 C39 -2.3(4) . . . . ?
N4 C30 C35 C34 -178.4(2) . . . . ?
N4 C30 C31 C32 179.7(2) . . . . ?
N4 C30 C31 C36 4.0(4) . . . . ?
C15 N3 C18 C19 -101.9(3) . . . . ?
C15 N3 C18 C23 83.5(3) . . . . ?
C15 N3 C16 C17 0.4(3) . . . . ?
C15 N4 C30 C35 -119.9(3) . . . . ?
C15 N4 C30 C31 65.6(3) . . . . ?
C15 N4 C17 C16 -0.8(3) . . . . ?
C42 P1 N2 C15 -102.5(2) . . . . ?
C42 P1 N1 Zn1 119.92(11) . . . . ?
C42 P1 N1 C3 -41.9(2) . . . . ?
C42 C47 C46 C45 -0.3(5) . . . . ?
C42 C43 C44 C45 -0.5(5) . . . . ?
C3 C8 C7 C6 1.3(5) . . . . ?
C3 C4 C9 C10 -133.2(3) . . . . ?
C3 C4 C9 C11 103.0(3) . . . . ?
C3 C4 C5 C6 -1.4(5) . . . . ?
C12 C8 C7 C6 -177.1(3) . . . . ?
C30 N4 C15 N2 6.5(4) . . . . ?
C30 N4 C15 N3 -171.5(2) . . . . ?
C30 N4 C17 C16 172.2(2) . . . . ?
C30 C35 C39 C40 -99.9(3) . . . . ?
C30 C35 C39 C41 138.5(3) . . . . ?
C30 C35 C34 C33 0.0(4) . . . . ?
C30 C31 C32 C33 -2.5(4) . . . . ?
C30 C31 C36 C37 -167.7(3) . . . . ?
C30 C31 C36 C38 70.3(4) . . . . ?
C35 C30 C31 C32 5.4(4) . . . . ?
C35 C30 C31 C36 -170.3(3) . . . . ?
C35 C34 C33 C32 2.8(5) . . . . ?
C8 C3 C4 C9 -174.1(3) . . . . ?
C8 C3 C4 C5 3.4(4) . . . . ?
C8 C7 C6 C5 0.8(6) . . . . ?
C18 N3 C15 N2 -4.1(4) . . . . ?
C18 N3 C15 N4 174.1(2) . . . . ?
C18 N3 C16 C17 -174.8(2) . . . . ?
C18 C19 C24 C25 -128.6(3) . . . . ?
C18 C19 C24 C26 107.6(4) . . . . ?
C18 C19 C20 C21 0.1(4) . . . . ?
C18 C23 C27 C29 -139.7(3) . . . . ?
C18 C23 C27 C28 97.2(4) . . . . ?
C18 C23 C22 C21 -0.8(4) . . . . ?
C16 N3 C15 N2 -179.0(2) . . . . ?
C16 N3 C15 N4 -0.8(3) . . . . ?
C16 N3 C18 C19 72.4(3) . . . . ?
C16 N3 C18 C23 -102.2(3) . . . . ?
C31 C30 C35 C39 171.9(2) . . . . ?
C31 C30 C35 C34 -4.2(4) . . . . ?
C31 C32 C33 C34 -1.4(5) . . . . ?
C19 C18 C23 C27 -175.3(2) . . . . ?
C19 C18 C23 C22 0.6(4) . . . . ?
C19 C20 C21 C22 -0.3(5) . . . . ?
C23 C18 C19 C24 179.5(2) . . . . ?
C23 C18 C19 C20 -0.2(4) . . . . ?
C23 C22 C21 C20 0.7(5) . . . . ?
C4 C3 C8 C12 174.9(3) . . . . ?
C4 C3 C8 C7 -3.4(4) . . . . ?
C4 C5 C6 C7 -0.7(6) . . . . ?
C17 N4 C15 N2 179.0(3) . . . . ?
C17 N4 C15 N3 1.0(3) . . . . ?
C17 N4 C30 C35 68.5(3) . . . . ?
C17 N4 C30 C31 -106.0(3) . . . . ?
C32 C31 C36 C37 16.8(4) . . . . ?
C32 C31 C36 C38 -105.2(3) . . . . ?
C39 C35 C34 C33 -176.3(3) . . . . ?
C9 C4 C5 C6 176.3(3) . . . . ?
C34 C35 C39 C40 76.1(3) . . . . ?
C34 C35 C39 C41 -45.5(4) . . . . ?
C47 C42 C43 C44 0.3(4) . . . . ?
C47 C46 C45 C44 0.2(6) . . . . ?
C27 C23 C22 C21 175.1(3) . . . . ?
C22 C23 C27 C29 44.6(4) . . . . ?
C22 C23 C27 C28 -78.4(4) . . . . ?
C24 C19 C20 C21 -179.6(3) . . . . ?
C43 C42 C47 C46 0.1(4) . . . . ?
C20 C19 C24 C25 51.1(4) . . . . ?
C20 C19 C24 C26 -72.7(4) . . . . ?
C5 C4 C9 C10 49.3(4) . . . . ?
C5 C4 C9 C11 -74.5(4) . . . . ?
C14 C12 C8 C3 -113.8(3) . . . . ?
C14 C12 C8 C7 64.5(4) . . . . ?
C36 C31 C32 C33 173.2(3) . . . . ?
C13 C12 C8 C3 122.4(3) . . . . ?
C13 C12 C8 C7 -59.3(4) . . . . ?
C46 C45 C44 C43 0.3(6) . . . . ?
C51 C52 C53 C48 -1.6(13) . . . . ?
C51 C50A C49A C48 -2.2(15) . . . . ?
C52 C51 C50A C49A 0.8(16) . . . . ?
C54 C51 C52 C53 178(4) . . . . ?
C54 C51 C50A C49A -177(4) . . . . ?
C53 C48 C49A C50A 1.8(13) . . . . ?
C50A C51 C52 C53 1.1(15) . . . . ?
C49A C48 C53 C52 0.1(12) . . . . ?
C48A C53A C52A C51A 1.8(14) . . . . ?
C48A C49B C50B C51A 5.5(18) . . . . ?
C53A C48A C49B C50B -5.2(14) . . . . ?
C53A C52A C51A C54A 178(5) . . . . ?
C53A C52A C51A C50B -2(2) . . . . ?
C52A C51A C50B C49B -2(2) . . . . ?
C54A C51A C50B C49B 178(5) . . . . ?
C49B C48A C53A C52A 1.8(12) . . . . ?

loop_
_smtbx_masks_void_nr
_smtbx_masks_void_average_x
_smtbx_masks_void_average_y
_smtbx_masks_void_average_z
_smtbx_masks_void_volume
_smtbx_masks_void_count_electrons
_smtbx_masks_void_content
1 0.000 0.500 0.000 11.6 0.0 ?
2 0.500 0.000 0.500 239.8 48.2 '1 Toluene'
